data_1520286
loop_
_publ_author_name
'Collins, Ian'
'Welford, Amanda'
'Tizzard, Graham J.'
'Hursthouse, Michael B.'
'Lamond, Steven J.'

_publ_section_title
;
 C17H24O3
;
_journal_name_full 'Crystal Structure Report Archive'
_journal_page_first 1228
_journal_year 2009
_chemical_absolute_configuration unk
_chemical_formula_moiety 'C17 H24 O3'
_chemical_formula_sum 'C17 H24 O3'
_chemical_formula_weight 276.36
_space_group_IT_number 19
_symmetry_cell_setting orthorhombic
_symmetry_space_group_name_Hall 'P 2ac 2ab'
_symmetry_space_group_name_H-M 'P 21 21 21'
_atom_sites_solution_hydrogens geom
_atom_sites_solution_primary direct
_atom_sites_solution_secondary difmap
_cell_angle_alpha 90.00
_cell_angle_beta 90.00
_cell_angle_gamma 90.00
_cell_formula_units_Z 4
_cell_length_a 5.7992(6)
_cell_length_b 12.0419(10)
_cell_length_c 20.795(2)
_cell_measurement_reflns_used 40505
_cell_measurement_temperature 120(2)
_cell_measurement_theta_max 27.48
_cell_measurement_theta_min 2.91
_cell_volume 1452.2(2)
_computing_cell_refinement 'DENZO and COLLECT'
_computing_data_collection
;
'DENZO (Otwinowski and Minor, 1997) & COLLECT (Hooft, 1998) '
;
_computing_data_reduction 'DENZO and COLLECT'
_computing_molecular_graphics 'PLATON (Watkin, Pearce 1995)'
_computing_publication_material SHELXL-97
_computing_structure_refinement 'SHELXL-97 (Sheldrick, 2008)'
_computing_structure_solution 'SHELXS-97 (Sheldrick, 2008)'
_diffrn_ambient_temperature 120(2)
_diffrn_detector_area_resol_mean 9.091
_diffrn_measured_fraction_theta_full 0.990
_diffrn_measured_fraction_theta_max 0.990
_diffrn_measurement_device_type 'Bruker-Nonius Roper CCD camera on \k-goniostat'
_diffrn_measurement_method '\f & \w scans'
_diffrn_radiation_monochromator graphite
_diffrn_radiation_source 'Bruker-Nonius FR591 rotating anode'
_diffrn_radiation_type MoK\a
_diffrn_radiation_wavelength 0.71073
_diffrn_reflns_av_R_equivalents 0.1174
_diffrn_reflns_av_sigmaI/netI 0.0730
_diffrn_reflns_limit_h_max 7
_diffrn_reflns_limit_h_min -7
_diffrn_reflns_limit_k_max 14
_diffrn_reflns_limit_k_min -15
_diffrn_reflns_limit_l_max 27
_diffrn_reflns_limit_l_min -26
_diffrn_reflns_number 17321
_diffrn_reflns_theta_full 27.48
_diffrn_reflns_theta_max 27.48
_diffrn_reflns_theta_min 3.39
_exptl_absorpt_coefficient_mu 0.085
_exptl_absorpt_correction_T_max 0.9975
_exptl_absorpt_correction_T_min 0.9669
_exptl_absorpt_correction_type multi-scan
_exptl_absorpt_process_details 'SADABS 2007/2 (Sheldrick, G.M., 2007)'
_exptl_crystal_colour colourless
_exptl_crystal_density_diffrn 1.264
_exptl_crystal_density_method 'not measured'
_exptl_crystal_description plate
_exptl_crystal_F_000 600
_exptl_crystal_size_max 0.40
_exptl_crystal_size_mid 0.20
_exptl_crystal_size_min 0.03
_refine_diff_density_max 0.533
_refine_diff_density_min -0.393
_refine_diff_density_rms 0.102
_refine_ls_extinction_coef 0.089(14)
_refine_ls_extinction_expression Fc^*^=kFc[1+0.001xFc^2^\l^3^/sin(2\q)]^-1/4^
_refine_ls_extinction_method SHELXL
_refine_ls_goodness_of_fit_ref 1.150
_refine_ls_hydrogen_treatment constr
_refine_ls_matrix_type full
_refine_ls_number_parameters 182
_refine_ls_number_reflns 1925
_refine_ls_number_restraints 0
_refine_ls_restrained_S_all 1.150
_refine_ls_R_factor_all 0.1277
_refine_ls_R_factor_gt 0.1016
_refine_ls_shift/su_max 0.002
_refine_ls_shift/su_mean 0.001
_refine_ls_structure_factor_coef Fsqd
_refine_ls_weighting_details 'calc w=1/[\s^2^(Fo^2^)+(0.1078P)^2^+2.6195P] where P=(Fo^2^+2Fc^2^)/3'
_refine_ls_weighting_scheme calc
_refine_ls_wR_factor_gt 0.2538
_refine_ls_wR_factor_ref 0.2670
_reflns_number_gt 1440
_reflns_number_total 1925
_reflns_threshold_expression >2\s(I)
_cod_data_source_file eCrystal-1228.cif
_cod_data_source_block solution
_cod_depositor_comments
;
Citation :
Collins, Ian and Welford, Amanda and Tizzard, Graham J. and 
Hursthouse, Michael B. and Lamond, Steven J. (2009) 
University of Southampton, Crystal Structure Report Archive. 
(doi:10.5258/ecrystals/1228)

More at:
http://ecrystals.chem.soton.ac.uk/1228/

The following automatic conversions were performed:

'_symmetry_cell_setting' value 'Orthorhombic' changed to
'orthorhombic' according to the built-in table from CIF Core
dictionary named 'cif_core.dic' version 2.4.1 from 2010-06-29.

Automatic conversion script
Id: cif_fix_values 3392 2015-05-12 13:50:21Z andrius 
;
_cod_original_sg_symbol_H-M P212121
_cod_database_code 1520286

loop_
_symmetry_equiv_pos_as_xyz
'x, y, z'
'-x+1/2, -y, z+1/2'
'x+1/2, -y+1/2, -z'
'-x, y+1/2, -z+1/2'

loop_
_atom_site_label
_atom_site_type_symbol
_atom_site_fract_x
_atom_site_fract_y
_atom_site_fract_z
_atom_site_U_iso_or_equiv
_atom_site_adp_type
_atom_site_occupancy
_atom_site_symmetry_multiplicity
_atom_site_calc_flag
_atom_site_refinement_flags
_atom_site_disorder_assembly
_atom_site_disorder_group
O1 O 0.0623(8) 0.1294(4) 0.78438(19) 0.0316(10) Uani 1 1 d . . .
O2 O 0.0407(9) -0.0067(4) 0.67771(19) 0.0412(13) Uani 1 1 d . . .
O3 O 0.2236(11) 0.0175(5) 0.5832(3) 0.0574(16) Uani 1 1 d . . .
C9 C 0.2182(12) 0.0375(5) 0.7794(3) 0.0307(14) Uani 1 1 d . . .
H9 H 0.1510 -0.0276 0.8026 0.037 Uiso 1 1 calc R . .
C7 C 0.4290(11) 0.2008(5) 0.8155(3) 0.0297(14) Uani 1 1 d . . .
H7 H 0.5581 0.2340 0.7901 0.036 Uiso 1 1 calc R . .
C8 C 0.1931(12) 0.2313(5) 0.7844(3) 0.0346(15) Uani 1 1 d . . .
H8 H 0.1132 0.2861 0.8128 0.041 Uiso 1 1 calc R . .
C17 C 0.2154(13) 0.2816(6) 0.7170(3) 0.0416(17) Uani 1 1 d . . .
H17A H 0.2495 0.3619 0.7210 0.050 Uiso 1 1 calc R . .
H17B H 0.3467 0.2462 0.6946 0.050 Uiso 1 1 calc R . .
C6 C 0.4396(12) 0.0707(5) 0.8118(3) 0.0301(14) Uani 1 1 d . . .
H6 H 0.5745 0.0469 0.7852 0.036 Uiso 1 1 calc R . .
C15 C -0.0020(13) 0.2513(5) 0.6140(3) 0.0399(16) Uani 1 1 d . . .
H15 H 0.1414 0.2543 0.5920 0.048 Uiso 1 1 calc R . .
C14 C -0.2185(14) 0.2288(6) 0.5745(4) 0.0462(19) Uani 1 1 d . . .
H14A H -0.3542 0.2310 0.6034 0.055 Uiso 1 1 calc R . .
H14B H -0.2369 0.2888 0.5423 0.055 Uiso 1 1 calc R . .
C13 C -0.2142(12) 0.1189(6) 0.5402(3) 0.0423(17) Uani 1 1 d . . .
H13A H -0.0839 0.1190 0.5095 0.051 Uiso 1 1 calc R . .
H13B H -0.3581 0.1113 0.5150 0.051 Uiso 1 1 calc R . .
C1 C 0.2542(13) 0.0591(5) 0.9230(3) 0.0350(15) Uani 1 1 d . . .
H1A H 0.2643 0.0250 0.9662 0.042 Uiso 1 1 calc R . .
H1B H 0.1149 0.0312 0.9007 0.042 Uiso 1 1 calc R . .
C3 C 0.4636(12) 0.2243(5) 0.8877(3) 0.0366(16) Uani 1 1 d . . .
H3 H 0.5200 0.3010 0.8973 0.044 Uiso 1 1 calc R . .
C4 C 0.6383(11) 0.1317(6) 0.9039(3) 0.0369(15) Uani 1 1 d . . .
H4A H 0.7808 0.1361 0.8778 0.044 Uiso 1 1 calc R . .
H4B H 0.6768 0.1286 0.9503 0.044 Uiso 1 1 calc R . .
C2 C 0.2569(14) 0.1897(6) 0.9267(3) 0.0415(17) Uani 1 1 d . . .
H2A H 0.1136 0.2211 0.9083 0.050 Uiso 1 1 calc R . .
H2B H 0.2720 0.2150 0.9718 0.050 Uiso 1 1 calc R . .
C16 C -0.0014(12) 0.2668(5) 0.6769(3) 0.0366(15) Uani 1 1 d . . .
H16 H -0.1459 0.2687 0.6985 0.044 Uiso 1 1 calc R . .
C10 C 0.2633(14) 0.0054(6) 0.7101(3) 0.0395(16) Uani 1 1 d . . .
H10A H 0.3563 0.0635 0.6886 0.047 Uiso 1 1 calc R . .
H10B H 0.3497 -0.0654 0.7083 0.047 Uiso 1 1 calc R . .
C5 C 0.4777(12) 0.0377(6) 0.8827(3) 0.0381(16) Uani 1 1 d . . .
H5 H 0.5443 -0.0383 0.8885 0.046 Uiso 1 1 calc R . .
C12 C -0.1904(15) 0.0173(6) 0.5846(3) 0.0435(19) Uani 1 1 d . . .
H12A H -0.3057 0.0222 0.6195 0.052 Uiso 1 1 calc R . .
H12B H -0.2218 -0.0511 0.5597 0.052 Uiso 1 1 calc R . .
C11 C 0.0465(15) 0.0108(6) 0.6131(3) 0.0428(18) Uani 1 1 d . . .

loop_
_atom_site_aniso_label
_atom_site_aniso_U_11
_atom_site_aniso_U_22
_atom_site_aniso_U_33
_atom_site_aniso_U_23
_atom_site_aniso_U_13
_atom_site_aniso_U_12
O1 0.034(2) 0.029(2) 0.032(2) -0.0006(18) 0.002(2) -0.002(2)
O2 0.058(3) 0.038(2) 0.028(2) 0.0044(18) -0.010(2) -0.015(3)
O3 0.054(4) 0.082(4) 0.036(3) -0.011(3) 0.006(3) 0.021(3)
C9 0.040(4) 0.023(3) 0.029(3) -0.004(2) 0.003(3) -0.003(3)
C7 0.027(3) 0.024(3) 0.038(3) 0.004(2) -0.001(3) -0.001(2)
C8 0.033(3) 0.025(3) 0.045(4) -0.005(3) -0.009(3) 0.001(3)
C17 0.044(4) 0.031(3) 0.049(4) 0.008(3) -0.011(4) -0.003(3)
C6 0.028(3) 0.036(3) 0.027(3) 0.001(2) 0.004(3) 0.005(3)
C15 0.038(4) 0.030(3) 0.052(4) 0.009(3) -0.006(3) 0.004(3)
C14 0.048(5) 0.040(4) 0.050(4) 0.002(3) -0.006(4) 0.007(4)
C13 0.031(4) 0.057(4) 0.039(4) 0.007(3) -0.001(3) -0.003(4)
C1 0.038(4) 0.040(3) 0.027(3) 0.003(3) 0.003(3) 0.008(3)
C3 0.037(4) 0.030(3) 0.043(4) -0.007(3) -0.012(3) 0.010(3)
C4 0.034(3) 0.041(4) 0.036(3) -0.005(3) 0.001(3) 0.007(3)
C2 0.041(4) 0.047(4) 0.036(4) -0.015(3) -0.007(3) 0.013(4)
C16 0.035(4) 0.023(3) 0.052(4) 0.005(3) -0.006(3) 0.002(3)
C10 0.049(4) 0.037(3) 0.032(3) 0.003(3) 0.001(3) 0.014(3)
C5 0.037(4) 0.046(4) 0.031(3) 0.003(3) 0.002(3) 0.004(3)
C12 0.059(5) 0.041(4) 0.030(3) 0.002(3) -0.001(3) -0.010(4)
C11 0.062(5) 0.039(4) 0.027(3) -0.007(3) -0.004(4) 0.007(4)

loop_
_atom_type_symbol
_atom_type_description
_atom_type_scat_dispersion_real
_atom_type_scat_dispersion_imag
_atom_type_scat_source
C C 0.0033 0.0000 'International Tables Vol C Tables 4.2.6.8 and 6.1.1.4'
H H 0.0000 0.0000 'International Tables Vol C Tables 4.2.6.8 and 6.1.1.4'
O O 0.0106 0.0000 'International Tables Vol C Tables 4.2.6.8 and 6.1.1.4'

loop_
_geom_angle_atom_site_label_1
_geom_angle_atom_site_label_2
_geom_angle_atom_site_label_3
_geom_angle
_geom_angle_site_symmetry_1
_geom_angle_site_symmetry_3
C9 O1 C8 108.9(4) . .
C11 O2 C10 114.7(6) . .
O1 C9 C6 107.6(5) . .
O1 C9 C10 112.0(5) . .
C6 C9 C10 110.3(6) . .
O1 C9 H9 109.0 . .
C6 C9 H9 109.0 . .
C10 C9 H9 109.0 . .
C3 C7 C8 118.4(6) . .
C3 C7 C6 103.1(5) . .
C8 C7 C6 104.4(5) . .
C3 C7 H7 110.1 . .
C8 C7 H7 110.1 . .
C6 C7 H7 110.1 . .
O1 C8 C17 112.4(5) . .
O1 C8 C7 105.2(5) . .
C17 C8 C7 113.5(6) . .
O1 C8 H8 108.5 . .
C17 C8 H8 108.5 . .
C7 C8 H8 108.5 . .
C16 C17 C8 112.7(6) . .
C16 C17 H17A 109.1 . .
C8 C17 H17A 109.1 . .
C16 C17 H17B 109.1 . .
C8 C17 H17B 109.1 . .
H17A C17 H17B 107.8 . .
C9 C6 C5 118.8(6) . .
C9 C6 C7 104.7(6) . .
C5 C6 C7 102.5(5) . .
C9 C6 H6 110.1 . .
C5 C6 H6 110.1 . .
C7 C6 H6 110.1 . .
C16 C15 C14 124.1(7) . .
C16 C15 H15 118.0 . .
C14 C15 H15 118.0 . .
C13 C14 C15 113.4(6) . .
C13 C14 H14A 108.9 . .
C15 C14 H14A 108.9 . .
C13 C14 H14B 108.9 . .
C15 C14 H14B 108.9 . .
H14A C14 H14B 107.7 . .
C14 C13 C12 114.7(6) . .
C14 C13 H13A 108.6 . .
C12 C13 H13A 108.6 . .
C14 C13 H13B 108.6 . .
C12 C13 H13B 108.6 . .
H13A C13 H13B 107.6 . .
C5 C1 C2 100.5(6) . .
C5 C1 H1A 111.7 . .
C2 C1 H1A 111.7 . .
C5 C1 H1B 111.7 . .
C2 C1 H1B 111.7 . .
H1A C1 H1B 109.4 . .
C2 C3 C7 111.7(6) . .
C2 C3 C4 101.8(5) . .
C7 C3 C4 99.5(5) . .
C2 C3 H3 114.1 . .
C7 C3 H3 114.1 . .
C4 C3 H3 114.1 . .
C5 C4 C3 94.1(5) . .
C5 C4 H4A 112.9 . .
C3 C4 H4A 112.9 . .
C5 C4 H4B 112.9 . .
C3 C4 H4B 112.9 . .
H4A C4 H4B 110.3 . .
C3 C2 C1 104.9(6) . .
C3 C2 H2A 110.8 . .
C1 C2 H2A 110.8 . .
C3 C2 H2B 110.8 . .
C1 C2 H2B 110.8 . .
H2A C2 H2B 108.8 . .
C15 C16 C17 124.2(7) . .
C15 C16 H16 117.9 . .
C17 C16 H16 117.9 . .
O2 C10 C9 108.2(6) . .
O2 C10 H10A 110.1 . .
C9 C10 H10A 110.1 . .
O2 C10 H10B 110.1 . .
C9 C10 H10B 110.1 . .
H10A C10 H10B 108.4 . .
C4 C5 C6 99.9(5) . .
C4 C5 C1 103.2(5) . .
C6 C5 C1 110.5(6) . .
C4 C5 H5 114.0 . .
C6 C5 H5 114.0 . .
C1 C5 H5 114.0 . .
C11 C12 C13 111.2(6) . .
C11 C12 H12A 109.4 . .
C13 C12 H12A 109.4 . .
C11 C12 H12B 109.4 . .
C13 C12 H12B 109.4 . .
H12A C12 H12B 108.0 . .
O3 C11 O2 122.8(7) . .
O3 C11 C12 125.1(6) . .
O2 C11 C12 112.1(7) . .

loop_
_geom_bond_atom_site_label_1
_geom_bond_atom_site_label_2
_geom_bond_distance
_geom_bond_site_symmetry_2
O1 C9 1.432(7) .
O1 C8 1.443(7) .
O2 C11 1.361(7) .
O2 C10 1.463(9) .
O3 C11 1.202(10) .
C9 C6 1.504(10) .
C9 C10 1.515(8) .
C9 H9 1.0000 .
C7 C3 1.540(9) .
C7 C8 1.557(9) .
C7 C6 1.569(8) .
C7 H7 1.0000 .
C8 C17 1.532(10) .
C8 H8 1.0000 .
C17 C16 1.519(10) .
C17 H17A 0.9900 .
C17 H17B 0.9900 .
C6 C5 1.542(8) .
C6 H6 1.0000 .
C15 C16 1.322(10) .
C15 C14 1.524(10) .
C15 H15 0.9500 .
C14 C13 1.503(10) .
C14 H14A 0.9900 .
C14 H14B 0.9900 .
C13 C12 1.538(10) .
C13 H13A 0.9900 .
C13 H13B 0.9900 .
C1 C5 1.565(10) .
C1 C2 1.575(9) .
C1 H1A 0.9900 .
C1 H1B 0.9900 .
C3 C2 1.506(10) .
C3 C4 1.544(9) .
C3 H3 1.0000 .
C4 C5 1.532(10) .
C4 H4A 0.9900 .
C4 H4B 0.9900 .
C2 H2A 0.9900 .
C2 H2B 0.9900 .
C16 H16 0.9500 .
C10 H10A 0.9900 .
C10 H10B 0.9900 .
C5 H5 1.0000 .
C12 C11 1.498(11) .
C12 H12A 0.9900 .
C12 H12B 0.9900 .
